data_4339200
loop_
_publ_author_name
'Bray, Travis H.'
'Nelson, Anna-Gay D'
'Jin, Geng Bang'
'Haire, Richard G.'
'Albrecht-Schmitt, Thomas E'

_publ_section_title
;
 In situ hydrothermal reduction of neptunium(VI) as a route to
 neptunium(IV) phosphonates.
;
_journal_issue 26
_journal_name_full 'Inorganic chemistry'
_journal_page_first 10959
_journal_page_last 10961
_journal_paper_doi 10.1021/ic702136h
_journal_volume 46
_journal_year 2007
_chemical_formula_moiety 'C H3 Np O5 P'
_chemical_formula_sum 'C H3 Np O5 P'
_chemical_formula_weight 363.00
_chemical_name_common 'neptunium(VI) methylphosphonate'
_chemical_name_systematic
; 
 ? 
;
_space_group_IT_number 2
_symmetry_cell_setting triclinic
_symmetry_space_group_name_Hall '-P 1'
_symmetry_space_group_name_H-M 'P -1'
_atom_sites_solution_hydrogens geom
_atom_sites_solution_primary direct
_atom_sites_solution_secondary difmap
_audit_creation_method SHELXL-97
_cell_angle_alpha 90.614(3)
_cell_angle_beta 99.335(3)
_cell_angle_gamma 96.500(3)
_cell_formula_units_Z 2
_cell_length_a 6.2978(10)
_cell_length_b 6.6804(10)
_cell_length_c 7.0836(11)
_cell_measurement_reflns_used 1230
_cell_measurement_temperature 193(2)
_cell_measurement_theta_max 28.29
_cell_measurement_theta_min 2.92
_cell_volume 292.05(8)
_computing_cell_refinement 'SAINT, SMART'
_computing_data_collection SMART
_computing_data_reduction SAINT
_computing_molecular_graphics 'SHELXP-97 (Sheldrick, 1997)'
_computing_publication_material 'SHELXCIF-97 (Sheldrick, 1997)'
_computing_structure_refinement 'SHELXL-97 (Sheldrick, 1997)'
_computing_structure_solution 'SHELXS-97 (Sheldrick, 1990)'
_diffrn_ambient_temperature 193(2)
_diffrn_measured_fraction_theta_full 0.981
_diffrn_measured_fraction_theta_max 0.981
_diffrn_measurement_device_type 'Bruker APEX'
_diffrn_measurement_method '/w scans'
_diffrn_radiation_monochromator graphite
_diffrn_radiation_source 'fine-focus sealed tube'
_diffrn_radiation_type MoK\a
_diffrn_radiation_wavelength 0.71073
_diffrn_reflns_av_R_equivalents 0.0383
_diffrn_reflns_av_sigmaI/netI 0.0662
_diffrn_reflns_limit_h_max 8
_diffrn_reflns_limit_h_min -8
_diffrn_reflns_limit_k_max 8
_diffrn_reflns_limit_k_min -8
_diffrn_reflns_limit_l_max 9
_diffrn_reflns_limit_l_min -9
_diffrn_reflns_number 2930
_diffrn_reflns_theta_full 28.29
_diffrn_reflns_theta_max 28.29
_diffrn_reflns_theta_min 2.92
_diffrn_standards_decay_% 0
_diffrn_standards_interval_count na
_diffrn_standards_interval_time na
_diffrn_standards_number 0
_exptl_absorpt_coefficient_mu 18.001
_exptl_absorpt_correction_T_max 0.982
_exptl_absorpt_correction_T_min 0.979
_exptl_absorpt_correction_type multi-scan
_exptl_absorpt_process_details SADABS
_exptl_crystal_colour orange
_exptl_crystal_density_diffrn 4.128
_exptl_crystal_density_meas ?
_exptl_crystal_density_method 'not measured'
_exptl_crystal_description tablet
_exptl_crystal_F_000 314
_exptl_crystal_size_max 0.002
_exptl_crystal_size_mid 0.001
_exptl_crystal_size_min 0.001
_refine_diff_density_max 2.233
_refine_diff_density_min -1.458
_refine_diff_density_rms 0.350
_refine_ls_extinction_coef 0
_refine_ls_extinction_method none
_refine_ls_goodness_of_fit_ref 1.046
_refine_ls_hydrogen_treatment constr
_refine_ls_matrix_type full
_refine_ls_number_parameters 73
_refine_ls_number_reflns 1422
_refine_ls_number_restraints 0
_refine_ls_restrained_S_all 1.046
_refine_ls_R_factor_all 0.0469
_refine_ls_R_factor_gt 0.0372
_refine_ls_shift/su_max 0.000
_refine_ls_shift/su_mean 0.000
_refine_ls_structure_factor_coef Fsqd
_refine_ls_weighting_details 'calc w=1/[\s^2^(Fo^2^)+(0.0228P)^2^+0.0000P] where P=(Fo^2^+2Fc^2^)/3'
_refine_ls_weighting_scheme calc
_refine_ls_wR_factor_gt 0.0668
_refine_ls_wR_factor_ref 0.0683
_reflns_number_gt 1230
_reflns_number_total 1422
_reflns_threshold_expression >2sigma(I)
_cod_data_source_file ic702136h-file004.cif
_cod_data_source_block p-1
_cod_depositor_comments
;
The following automatic conversions were performed:

'_exptl_crystal_density_meas' value 'nm' was changed to '?' - the
value is perceived as not measured.

Automatic conversion script
Id: cif_fix_values 3008 2015-01-20 13:52:24Z robertas 
;
_cod_database_code 4339200

loop_
_symmetry_equiv_pos_as_xyz
'x, y, z'
'-x, -y, -z'

loop_
_atom_site_label
_atom_site_type_symbol
_atom_site_fract_x
_atom_site_fract_y
_atom_site_fract_z
_atom_site_U_iso_or_equiv
_atom_site_adp_type
_atom_site_occupancy
_atom_site_symmetry_multiplicity
_atom_site_calc_flag
_atom_site_refinement_flags
Np1 Np 0.02107(7) -0.14268(5) -0.24778(5) 0.01429(12) Uani 1 1 d .
P1 P -0.0788(4) -0.6890(3) -0.2580(3) 0.0158(5) Uani 1 1 d .
C1 C -0.3641(18) -0.6750(16) -0.2932(19) 0.037(3) Uani 1 1 d .
H1A H -0.4414 -0.8115 -0.3031 0.056 Uiso 1 1 calc R
H1B H -0.4069 -0.6042 -0.4113 0.056 Uiso 1 1 calc R
H1C H -0.4006 -0.6016 -0.1846 0.056 Uiso 1 1 calc R
O1 O -0.2599(12) -0.1942(10) -0.2934(10) 0.0286(17) Uani 1 1 d .
O2 O 0.3003(12) -0.0884(10) -0.2036(10) 0.0302(17) Uani 1 1 d .
O3 O -0.0183(10) 0.1803(8) -0.0815(8) 0.0160(13) Uani 1 1 d .
O4 O 0.0247(12) -0.1783(9) -0.5795(9) 0.0255(16) Uani 1 1 d .
O5 O 0.0463(11) -0.4822(9) -0.2417(9) 0.0196(14) Uani 1 1 d .

loop_
_atom_site_aniso_label
_atom_site_aniso_U_11
_atom_site_aniso_U_22
_atom_site_aniso_U_33
_atom_site_aniso_U_23
_atom_site_aniso_U_13
_atom_site_aniso_U_12
Np1 0.0288(2) 0.00779(17) 0.00687(17) 0.00065(11) 0.00448(13) 0.00243(13)
P1 0.0302(14) 0.0078(11) 0.0095(11) 0.0010(8) 0.0031(10) 0.0030(9)
C1 0.030(6) 0.022(6) 0.058(8) 0.004(5) 0.003(6) 0.002(5)
O1 0.039(5) 0.015(3) 0.034(4) 0.002(3) 0.005(4) 0.009(3)
O2 0.034(4) 0.022(4) 0.035(4) 0.004(3) 0.009(4) -0.001(3)
O3 0.030(4) 0.009(3) 0.011(3) -0.001(2) 0.007(3) 0.004(3)
O4 0.059(5) 0.007(3) 0.014(3) 0.002(2) 0.014(3) 0.007(3)
O5 0.032(4) 0.014(3) 0.015(3) -0.001(2) 0.010(3) 0.005(3)

loop_
_atom_type_symbol
_atom_type_description
_atom_type_scat_dispersion_real
_atom_type_scat_dispersion_imag
_atom_type_scat_source
C C 0.0033 0.0016 'International Tables Vol C Tables 4.2.6.8 and 6.1.1.4'
H H 0.0000 0.0000 'International Tables Vol C Tables 4.2.6.8 and 6.1.1.4'
O O 0.0106 0.0060 'International Tables Vol C Tables 4.2.6.8 and 6.1.1.4'
P P 0.1023 0.0942 'International Tables Vol C Tables 4.2.6.8 and 6.1.1.4'
Np Np -11.4937 4.1493 'International Tables Vol C Tables 4.2.6.8 and 6.1.1.4'

loop_
_geom_angle_atom_site_label_1
_geom_angle_atom_site_label_2
_geom_angle_atom_site_label_3
_geom_angle
_geom_angle_site_symmetry_1
_geom_angle_site_symmetry_3
O2 Np1 O1 179.3(3) . .
O2 Np1 O5 91.4(3) . .
O1 Np1 O5 89.3(3) . .
O2 Np1 O3 90.2(3) . 2
O1 Np1 O3 90.2(3) . 2
O5 Np1 O3 82.9(2) . 2
O2 Np1 O4 90.8(3) . .
O1 Np1 O4 89.0(3) . .
O5 Np1 O4 85.2(2) . .
O3 Np1 O4 168.07(19) 2 .
O2 Np1 O4 92.2(3) . 2_554
O1 Np1 O4 87.1(3) . 2_554
O5 Np1 O4 152.2(2) . 2_554
O3 Np1 O4 124.63(19) 2 2_554
O4 Np1 O4 67.2(2) . 2_554
O2 Np1 O3 90.5(3) . .
O1 Np1 O3 89.0(3) . .
O5 Np1 O3 150.4(2) . .
O3 Np1 O3 67.5(2) 2 .
O4 Np1 O3 124.38(19) . .
O4 Np1 O3 57.18(19) 2_554 .
O2 Np1 P1 95.9(2) . 1_565
O1 Np1 P1 83.4(2) . 1_565
O5 Np1 P1 172.60(18) . 1_565
O3 Np1 P1 95.93(14) 2 1_565
O4 Np1 P1 95.79(15) . 1_565
O4 Np1 P1 28.85(14) 2_554 1_565
O3 Np1 P1 28.94(14) . 1_565
O2 Np1 Np1 90.4(2) . 2
O1 Np1 Np1 89.5(2) . 2
O5 Np1 Np1 117.85(16) . 2
O3 Np1 Np1 34.94(13) 2 2
O4 Np1 Np1 156.91(14) . 2
O4 Np1 Np1 89.71(14) 2_554 2
O3 Np1 Np1 32.55(13) . 2
P1 Np1 Np1 61.16(4) 1_565 2
O2 Np1 Np1 91.8(2) . 2_554
O1 Np1 Np1 87.6(2) . 2_554
O5 Np1 Np1 119.79(16) . 2_554
O3 Np1 Np1 157.12(13) 2 2_554
O4 Np1 Np1 34.69(14) . 2_554
O4 Np1 Np1 32.52(14) 2_554 2_554
O3 Np1 Np1 89.69(13) . 2_554
P1 Np1 Np1 61.19(4) 1_565 2_554
Np1 Np1 Np1 122.23(2) 2 2_554
O5 P1 O4 112.8(4) . 2_544
O5 P1 O3 113.4(4) . 1_545
O4 P1 O3 101.0(3) 2_544 1_545
O5 P1 C1 111.2(5) . .
O4 P1 C1 109.3(5) 2_544 .
O3 P1 C1 108.6(5) 1_545 .
O5 P1 Np1 137.9(3) . 1_545
O4 P1 Np1 51.2(2) 2_544 1_545
O3 P1 Np1 51.2(2) 1_545 1_545
C1 P1 Np1 110.9(4) . 1_545
P1 C1 H1A 109.5 . .
P1 C1 H1B 109.5 . .
H1A C1 H1B 109.5 . .
P1 C1 H1C 109.5 . .
H1A C1 H1C 109.5 . .
H1B C1 H1C 109.5 . .
P1 O3 Np1 145.8(3) 1_565 2
P1 O3 Np1 99.8(3) 1_565 .
Np1 O3 Np1 112.5(2) 2 .
P1 O4 Np1 146.2(4) 2_544 .
P1 O4 Np1 100.0(3) 2_544 2_554
Np1 O4 Np1 112.8(2) . 2_554
P1 O5 Np1 145.2(4) . .

loop_
_geom_bond_atom_site_label_1
_geom_bond_atom_site_label_2
_geom_bond_distance
_geom_bond_site_symmetry_2
Np1 O2 1.731(7) .
Np1 O1 1.740(7) .
Np1 O5 2.292(6) .
Np1 O3 2.351(6) 2
Np1 O4 2.363(6) .
Np1 O4 2.502(6) 2_554
Np1 O3 2.503(5) .
Np1 P1 3.163(2) 1_565
Np1 Np1 4.0374(9) 2
Np1 Np1 4.0528(9) 2_554
P1 O5 1.505(7) .
P1 O4 1.550(6) 2_544
P1 O3 1.553(6) 1_545
P1 C1 1.787(11) .
P1 Np1 3.163(2) 1_545
C1 H1A 0.9800 .
C1 H1B 0.9800 .
C1 H1C 0.9800 .
O3 P1 1.554(6) 1_565
O3 Np1 2.351(6) 2
O4 P1 1.550(6) 2_544
O4 Np1 2.502(6) 2_554
